data_7209802
loop_
_publ_author_name
'Moon, So Yun'
'Noh, Tae Hwan'
'Jung, Ok-Sang'

_publ_section_title
;
 Insight into the crystallization process: relationships between crystal
 structures and properties of copper(ii) coordination polymers containing
 dimethylbis(4-pyridyl)silane
;
_journal_issue 19
_journal_name_full CrystEngComm
_journal_page_first 3854
_journal_paper_doi 10.1039/c3ce40257f
_journal_volume 15
_journal_year 2013
_chemical_formula_sum 'C28 H48 Br2 Cu N4 O6 Si2'
_chemical_formula_weight 816.24
_chemical_name_systematic
;
?
;
_space_group_IT_number 15
_symmetry_cell_setting monoclinic
_symmetry_space_group_name_Hall '-C 2yc'
_symmetry_space_group_name_H-M 'C 1 2/c 1'
_atom_sites_solution_hydrogens geom
_atom_sites_solution_primary direct
_atom_sites_solution_secondary difmap
_audit_creation_method SHELXL-97
_cell_angle_alpha 90.00
_cell_angle_beta 99.501(2)
_cell_angle_gamma 90.00
_cell_formula_units_Z 4
_cell_length_a 18.3107(4)
_cell_length_b 16.6058(4)
_cell_length_c 11.7604(3)
_cell_measurement_reflns_used 5506
_cell_measurement_temperature 173(2)
_cell_measurement_theta_max 27.57
_cell_measurement_theta_min 2.28
_cell_volume 3526.86(15)
_computing_cell_refinement 'Bruker APEX2'
_computing_data_collection 'Bruker APEX2'
_computing_data_reduction 'Bruker APEX2'
_computing_molecular_graphics 'Bruker SHELXTL'
_computing_publication_material 'Bruker SHELXTL'
_computing_structure_refinement 'SHELXL-97 (Sheldrick, 2008)'
_computing_structure_solution 'SHELXS-97 (Sheldrick, 2008)'
_diffrn_ambient_temperature 173(2)
_diffrn_measured_fraction_theta_full 0.999
_diffrn_measured_fraction_theta_max 0.999
_diffrn_measurement_device_type 'Bruker Breeze CCD'
_diffrn_measurement_method '\f and \w scans'
_diffrn_radiation_monochromator graphite
_diffrn_radiation_source 'fine-focus sealed tube'
_diffrn_radiation_type MoK\a
_diffrn_radiation_wavelength 0.71073
_diffrn_reflns_av_R_equivalents 0.1117
_diffrn_reflns_av_sigmaI/netI 0.0650
_diffrn_reflns_limit_h_max 23
_diffrn_reflns_limit_h_min -23
_diffrn_reflns_limit_k_max 21
_diffrn_reflns_limit_k_min -21
_diffrn_reflns_limit_l_max 14
_diffrn_reflns_limit_l_min -15
_diffrn_reflns_number 29229
_diffrn_reflns_theta_full 27.00
_diffrn_reflns_theta_max 27.00
_diffrn_reflns_theta_min 1.67
_exptl_absorpt_coefficient_mu 2.997
_exptl_absorpt_correction_T_max 0.5718
_exptl_absorpt_correction_T_min 0.3658
_exptl_absorpt_correction_type multi-scan
_exptl_absorpt_process_details SADABS
_exptl_crystal_colour black
_exptl_crystal_density_diffrn 1.537
_exptl_crystal_density_method 'not measured'
_exptl_crystal_description BLOCK
_exptl_crystal_F_000 1676
_exptl_crystal_size_max 0.42
_exptl_crystal_size_mid 0.38
_exptl_crystal_size_min 0.21
_refine_diff_density_max 2.055
_refine_diff_density_min -3.876
_refine_diff_density_rms 0.237
_refine_ls_extinction_method none
_refine_ls_goodness_of_fit_ref 1.052
_refine_ls_hydrogen_treatment constr
_refine_ls_matrix_type full
_refine_ls_number_parameters 196
_refine_ls_number_reflns 3840
_refine_ls_number_restraints 15
_refine_ls_restrained_S_all 1.052
_refine_ls_R_factor_all 0.1027
_refine_ls_R_factor_gt 0.0859
_refine_ls_shift/su_max 0.000
_refine_ls_shift/su_mean 0.000
_refine_ls_structure_factor_coef Fsqd
_refine_ls_weighting_details 'calc w=1/[\s^2^(Fo^2^)+(0.2200P)^2^+0.0000P] where P=(Fo^2^+2Fc^2^)/3'
_refine_ls_weighting_scheme calc
_refine_ls_wR_factor_gt 0.2753
_refine_ls_wR_factor_ref 0.2887
_reflns_number_gt 2834
_reflns_number_total 3840
_reflns_threshold_expression >2sigma(I)
_cod_data_source_file c3ce40257f.txt
_cod_data_source_block ss
_cod_depositor_comments
;
The following automatic conversions were performed:

'_symmetry_cell_setting' value 'Monoclinic' changed to 'monoclinic'
according to /home/saulius/struct/CIF-dictionaries/cif_core.dic
dictionary named 'cif_core.dic' version 2.4.2 from 2011-04-26.

Automatic conversion script
Id: cif_fix_values 1891 2012-01-12 08:04:46Z andrius 
;
_cod_original_sg_symbol_H-M C2/c
_cod_database_code 7209802

loop_
_symmetry_equiv_pos_as_xyz
'x, y, z'
'-x, y, -z+1/2'
'x+1/2, y+1/2, z'
'-x+1/2, y+1/2, -z+1/2'
'-x, -y, -z'
'x, -y, z-1/2'
'-x+1/2, -y+1/2, -z'
'x+1/2, -y+1/2, z-1/2'

loop_
_atom_site_label
_atom_site_type_symbol
_atom_site_fract_x
_atom_site_fract_y
_atom_site_fract_z
_atom_site_U_iso_or_equiv
_atom_site_adp_type
_atom_site_occupancy
_atom_site_symmetry_multiplicity
_atom_site_calc_flag
_atom_site_refinement_flags
Si1 Si 0.35308(9) 0.24534(12) 0.69378(15) 0.0263(5) Uani 1 1 d .
Cu1 Cu 0.0000 0.32059(6) 0.7500 0.0204(3) Uani 1 2 d S
Br1 Br 0.0000 0.47638(5) 0.7500 0.0271(3) Uani 1 2 d S
Br2 Br 0.0000 0.0587(2) 0.7500 0.1928(19) Uani 1 2 d S
O1 O 0.2475(16) 0.0691(16) 0.920(2) 0.252(11) Uani 1 1 d .
H1M H 0.2676 0.0358 0.9694 0.303 Uiso 1 1 calc R
O2 O 0.1562(5) -0.0056(3) 1.1253(7) 0.075(3) Uani 1 1 d D
H2 H 0.1639 -0.0038 1.1977 0.113 Uiso 1 1 calc R
N1 N 0.1045(3) 0.3027(3) 0.7148(5) 0.0230(11) Uani 1 1 d .
N2 N 0.4585(3) 0.2003(3) 1.0804(5) 0.0243(12) Uani 1 1 d .
C1 C 0.1579(3) 0.3586(4) 0.7410(6) 0.0284(14) Uani 1 1 d .
H1A H 0.1445 0.4102 0.7659 0.034 Uiso 1 1 calc R
C2 C 0.2308(4) 0.3444(4) 0.7332(6) 0.0293(15) Uani 1 1 d .
H2A H 0.2665 0.3859 0.7517 0.035 Uiso 1 1 calc R
C3 C 0.2524(3) 0.2698(4) 0.6984(5) 0.0262(14) Uani 1 1 d .
C4 C 0.1973(4) 0.2126(5) 0.6705(6) 0.0295(15) Uani 1 1 d .
H4A H 0.2094 0.1604 0.6461 0.035 Uiso 1 1 calc R
C5 C 0.1239(4) 0.2317(4) 0.6784(6) 0.0297(15) Uani 1 1 d .
H5A H 0.0866 0.1922 0.6568 0.036 Uiso 1 1 calc R
C6 C 0.4578(4) 0.1420(5) 1.0023(6) 0.0318(16) Uani 1 1 d .
H6A H 0.4790 0.0911 1.0253 0.038 Uiso 1 1 calc R
C7 C 0.4266(4) 0.1547(5) 0.8876(6) 0.0346(17) Uani 1 1 d .
H7A H 0.4264 0.1118 0.8343 0.042 Uiso 1 1 calc R
C8 C 0.3961(3) 0.2267(4) 0.8490(5) 0.0244(14) Uani 1 1 d .
C9 C 0.3981(4) 0.2863(4) 0.9330(6) 0.0338(16) Uani 1 1 d .
H9A H 0.3774 0.3377 0.9119 0.041 Uiso 1 1 calc R
C10 C 0.4292(4) 0.2722(4) 1.0459(6) 0.0328(16) Uani 1 1 d .
H10A H 0.4301 0.3143 1.1008 0.039 Uiso 1 1 calc R
C11 C 0.3589(4) 0.1513(5) 0.6090(6) 0.0387(18) Uani 1 1 d .
H11A H 0.4109 0.1386 0.6071 0.046 Uiso 1 1 calc R
H11B H 0.3326 0.1590 0.5301 0.046 Uiso 1 1 calc R
H11C H 0.3361 0.1067 0.6452 0.046 Uiso 1 1 calc R
C12 C 0.3985(4) 0.3341(6) 0.6403(7) 0.0409(18) Uani 1 1 d .
H12A H 0.4505 0.3215 0.6376 0.049 Uiso 1 1 calc R
H12B H 0.3958 0.3798 0.6921 0.049 Uiso 1 1 calc R
H12C H 0.3732 0.3479 0.5627 0.049 Uiso 1 1 calc R
C13 C 0.2245(11) -0.0023(17) 1.0845(19) 0.174(10) Uani 1 1 d DU
H13A H 0.2506 0.0474 1.1115 0.209 Uiso 1 1 calc R
H13B H 0.2155 -0.0032 1.0000 0.209 Uiso 1 1 calc R
H13C H 0.2548 -0.0489 1.1135 0.209 Uiso 1 1 calc R
C14 C 0.1684(15) 0.0531(15) 0.894(2) 0.178(10) Uani 1 1 d DU
H14A H 0.1498 0.0405 0.9656 0.214 Uiso 1 1 calc R
H14B H 0.1594 0.0073 0.8412 0.214 Uiso 1 1 calc R
H14C H 0.1428 0.1008 0.8582 0.214 Uiso 1 1 calc R
O3 O -0.0312(3) 0.0175(3) 0.9079(5) 0.0400(14) Uani 1 1 d .
H3WA H 0.0101 -0.0161 0.8923 0.048 Uiso 1 1 d R
H3WB H -0.0598 0.0270 0.8458 0.048 Uiso 1 1 d R

loop_
_atom_site_aniso_label
_atom_site_aniso_U_11
_atom_site_aniso_U_22
_atom_site_aniso_U_33
_atom_site_aniso_U_23
_atom_site_aniso_U_13
_atom_site_aniso_U_12
Si1 0.0206(8) 0.0403(11) 0.0169(9) -0.0001(8) -0.0003(7) 0.0091(7)
Cu1 0.0169(5) 0.0262(6) 0.0165(6) 0.000 -0.0017(4) 0.000
Br1 0.0255(5) 0.0227(5) 0.0329(6) 0.000 0.0042(4) 0.000
Br2 0.254(5) 0.109(3) 0.189(4) 0.000 -0.040(3) 0.000
O1 0.26(3) 0.27(3) 0.24(2) 0.036(19) 0.06(2) 0.10(2)
O2 0.125(7) 0.009(3) 0.071(5) -0.005(3) -0.045(5) 0.006(3)
N1 0.018(2) 0.034(3) 0.016(2) 0.000(2) 0.0008(19) 0.001(2)
N2 0.020(2) 0.033(3) 0.019(3) 0.000(2) 0.000(2) 0.003(2)
C1 0.022(3) 0.032(4) 0.031(4) -0.005(3) 0.002(3) 0.005(3)
C2 0.023(3) 0.034(4) 0.031(4) -0.004(3) 0.002(3) 0.000(3)
C3 0.023(3) 0.038(4) 0.016(3) 0.001(3) -0.003(2) 0.008(3)
C4 0.026(3) 0.037(4) 0.024(3) -0.003(3) 0.001(3) 0.006(3)
C5 0.027(3) 0.028(4) 0.033(4) -0.005(3) 0.002(3) -0.002(3)
C6 0.037(4) 0.034(4) 0.023(3) 0.000(3) 0.002(3) 0.015(3)
C7 0.038(4) 0.044(4) 0.020(3) -0.007(3) -0.002(3) 0.013(3)
C8 0.018(3) 0.035(4) 0.019(3) 0.002(3) 0.001(2) 0.006(2)
C9 0.042(4) 0.027(4) 0.029(4) 0.002(3) -0.004(3) 0.006(3)
C10 0.043(4) 0.027(4) 0.025(3) -0.002(3) -0.005(3) 0.005(3)
C11 0.035(4) 0.057(5) 0.023(3) -0.003(3) 0.001(3) 0.017(3)
C12 0.035(4) 0.060(5) 0.028(4) 0.009(4) 0.007(3) 0.006(4)
C13 0.200(18) 0.140(15) 0.182(17) 0.025(13) 0.031(15) 0.002(14)
C14 0.157(16) 0.163(16) 0.213(19) -0.015(14) 0.026(15) -0.018(14)
O3 0.057(3) 0.018(2) 0.043(3) -0.013(2) 0.005(3) 0.014(2)

loop_
_atom_type_symbol
_atom_type_description
_atom_type_scat_dispersion_real
_atom_type_scat_dispersion_imag
_atom_type_scat_source
C C 0.0033 0.0016 'International Tables Vol C Tables 4.2.6.8 and 6.1.1.4'
H H 0.0000 0.0000 'International Tables Vol C Tables 4.2.6.8 and 6.1.1.4'
N N 0.0061 0.0033 'International Tables Vol C Tables 4.2.6.8 and 6.1.1.4'
Si Si 0.0817 0.0704 'International Tables Vol C Tables 4.2.6.8 and 6.1.1.4'
Cu Cu 0.3201 1.2651 'International Tables Vol C Tables 4.2.6.8 and 6.1.1.4'
Br Br -0.2901 2.4595 'International Tables Vol C Tables 4.2.6.8 and 6.1.1.4'
O O 0.0106 0.0060 'International Tables Vol C Tables 4.2.6.8 and 6.1.1.4'

loop_
_geom_angle_atom_site_label_1
_geom_angle_atom_site_label_2
_geom_angle_atom_site_label_3
_geom_angle
_geom_angle_site_symmetry_1
_geom_angle_site_symmetry_3
C12 Si1 C11 114.6(4) . .
C12 Si1 C8 108.6(3) . .
C11 Si1 C8 109.1(3) . .
C12 Si1 C3 109.4(3) . .
C11 Si1 C3 109.6(3) . .
C8 Si1 C3 105.0(3) . .
N2 Cu1 N2 160.5(3) 8_455 7_557
N2 Cu1 N1 89.3(2) 8_455 .
N2 Cu1 N1 87.9(2) 7_557 .
N2 Cu1 N1 87.9(2) 8_455 2_556
N2 Cu1 N1 89.3(2) 7_557 2_556
N1 Cu1 N1 163.3(3) . 2_556
N2 Cu1 Br1 99.76(16) 8_455 .
N2 Cu1 Br1 99.76(16) 7_557 .
N1 Cu1 Br1 98.36(16) . .
N1 Cu1 Br1 98.36(16) 2_556 .
O3 Br2 O3 142.7(3) 2_556 .
O3 Br2 H3WB 137.4 2_556 .
O3 Br2 H3WB 22.3 . .
C14 O1 H1M 109.5 . .
C13 O2 H2 109.5 . .
C5 N1 C1 117.7(6) . .
C5 N1 Cu1 120.3(5) . .
C1 N1 Cu1 121.4(4) . .
C6 N2 C10 118.6(6) . .
C6 N2 Cu1 120.6(4) . 7_557
C10 N2 Cu1 120.7(5) . 7_557
N1 C1 C2 122.9(6) . .
N1 C1 H1A 118.6 . .
C2 C1 H1A 118.6 . .
C1 C2 C3 120.1(6) . .
C1 C2 H2A 119.9 . .
C3 C2 H2A 119.9 . .
C2 C3 C4 116.9(6) . .
C2 C3 Si1 121.8(5) . .
C4 C3 Si1 121.3(5) . .
C3 C4 C5 120.0(6) . .
C3 C4 H4A 120.0 . .
C5 C4 H4A 120.0 . .
N1 C5 C4 122.3(6) . .
N1 C5 H5A 118.8 . .
C4 C5 H5A 118.8 . .
N2 C6 C7 120.9(6) . .
N2 C6 H6A 119.6 . .
C7 C6 H6A 119.6 . .
C8 C7 C6 122.4(7) . .
C8 C7 H7A 118.8 . .
C6 C7 H7A 118.8 . .
C7 C8 C9 115.1(6) . .
C7 C8 Si1 123.1(5) . .
C9 C8 Si1 121.8(5) . .
C10 C9 C8 121.5(6) . .
C10 C9 H9A 119.3 . .
C8 C9 H9A 119.3 . .
N2 C10 C9 121.6(6) . .
N2 C10 H10A 119.2 . .
C9 C10 H10A 119.2 . .
Si1 C11 H11A 109.5 . .
Si1 C11 H11B 109.5 . .
H11A C11 H11B 109.5 . .
Si1 C11 H11C 109.5 . .
H11A C11 H11C 109.5 . .
H11B C11 H11C 109.5 . .
Si1 C12 H12A 109.5 . .
Si1 C12 H12B 109.5 . .
H12A C12 H12B 109.5 . .
Si1 C12 H12C 109.5 . .
H12A C12 H12C 109.5 . .
H12B C12 H12C 109.5 . .
O2 C13 H13A 109.5 . .
O2 C13 H13B 109.5 . .
H13A C13 H13B 109.5 . .
O2 C13 H13C 109.5 . .
H13A C13 H13C 109.5 . .
H13B C13 H13C 109.5 . .
O1 C14 H14A 109.5 . .
O1 C14 H14B 109.5 . .
H14A C14 H14B 109.5 . .
O1 C14 H14C 109.5 . .
H14A C14 H14C 109.5 . .
H14B C14 H14C 109.5 . .
Br2 O3 H3WA 72.3 . .
Br2 O3 H3WB 53.4 . .
H3WA O3 H3WB 109.5 . .

loop_
_geom_bond_atom_site_label_1
_geom_bond_atom_site_label_2
_geom_bond_distance
_geom_bond_site_symmetry_2
Si1 C12 1.852(9) .
Si1 C11 1.866(8) .
Si1 C8 1.890(6) .
Si1 C3 1.897(7) .
Cu1 N2 2.043(5) 8_455
Cu1 N2 2.043(5) 7_557
Cu1 N1 2.045(5) .
Cu1 N1 2.045(5) 2_556
Cu1 Br1 2.5870(14) .
Br2 O3 2.143(6) 2_556
Br2 O3 2.143(6) .
Br2 H3WB 1.7750 .
O1 C14 1.45(3) .
O1 H1M 0.8400 .
O2 C13 1.412(16) .
O2 H2 0.8400 .
N1 C5 1.323(9) .
N1 C1 1.346(8) .
N2 C6 1.333(9) .
N2 C10 1.344(9) .
N2 Cu1 2.043(5) 7_557
C1 C2 1.375(9) .
C1 H1A 0.9500 .
C2 C3 1.383(10) .
C2 H2A 0.9500 .
C3 C4 1.385(10) .
C4 C5 1.399(9) .
C4 H4A 0.9500 .
C5 H5A 0.9500 .
C6 C7 1.392(9) .
C6 H6A 0.9500 .
C7 C8 1.366(10) .
C7 H7A 0.9500 .
C8 C9 1.394(10) .
C9 C10 1.376(9) .
C9 H9A 0.9500 .
C10 H10A 0.9500 .
C11 H11A 0.9800 .
C11 H11B 0.9800 .
C11 H11C 0.9800 .
C12 H12A 0.9800 .
C12 H12B 0.9800 .
C12 H12C 0.9800 .
C13 H13A 0.9800 .
C13 H13B 0.9800 .
C13 H13C 0.9800 .
C14 H14A 0.9800 .
C14 H14B 0.9800 .
C14 H14C 0.9800 .
O3 H3WA 0.9800 .
O3 H3WB 0.8399 .
